data_1503608
loop_
_publ_author_name
'Cassar, Doyle J.'
'Nagaradja, Elisabeth'
'Butler, David C. D.'
'Villemin, Didier'
'Richards, Christopher J.'

_publ_section_title
;
 Regioselective, Stereoselective, and Conformationally Controlled
 Synthesis of
 (\h(4)-Tetraarylcyclobutadiene)(\h(5)-carbomethoxycyclopentadienyl)cobalt
 Metallocenes.
;
_journal_issue 3
_journal_name_full 'Organic letters'
_journal_page_first 894
_journal_page_last 897
_journal_paper_doi 10.1021/ol203415r
_journal_volume 14
_journal_year 2012
_chemical_formula_sum 'C41 H39 Co O2'
_chemical_formula_weight 622.65
_chemical_name_systematic
;
 ?
;
_space_group_IT_number 14
_symmetry_cell_setting monoclinic
_symmetry_space_group_name_Hall '-P 2yn'
_symmetry_space_group_name_H-M 'P 1 21/n 1'
_atom_sites_solution_hydrogens geom
_atom_sites_solution_primary direct
_atom_sites_solution_secondary difmap
_audit_creation_method SHELXL-97
_cell_angle_alpha 90.00
_cell_angle_beta 90.0160(10)
_cell_angle_gamma 90.00
_cell_formula_units_Z 4
_cell_length_a 11.0108(3)
_cell_length_b 14.7106(4)
_cell_length_c 19.4035(5)
_cell_measurement_reflns_used 13058
_cell_measurement_temperature 120(2)
_cell_measurement_theta_max 27.5
_cell_measurement_theta_min 1.8
_cell_volume 3142.89(15)
_computing_cell_refinement
;
CrystalClear-SM Expert 2.0 r7 (Rigaku, 2011)
;
_computing_data_collection
;
CrystalClear-SM Expert 2.0 r7 (Rigaku, 2011)
;
_computing_data_reduction
;
CrystalClear-SM Expert 2.0 r7 (Rigaku, 2011)
;
_computing_molecular_graphics 'ORTEP3 for Windows (Farrugia, 1997)'
_computing_publication_material 'WinGX (Farrugia, 1999)'
_computing_structure_refinement 'SHELXL-97 (Sheldrick, 2008)'
_computing_structure_solution 'SHELXS-97 (Sheldrick, 2008)'
_diffrn_ambient_temperature 120(2)
_diffrn_detector RX
_diffrn_detector_area_resol_mean 10.0000
_diffrn_measured_fraction_theta_full 0.946
_diffrn_measured_fraction_theta_max 0.946
_diffrn_measurement_device
;
Crystal Goniometer
;
_diffrn_measurement_device_type
;
Rigaku RAXIS conversion
;
_diffrn_measurement_method 'profile data from \w-scans'
_diffrn_measurement_specimen_support Mitegen
_diffrn_radiation_monochromator 'Graphite Monochromator'
_diffrn_radiation_type MoK\a
_diffrn_radiation_wavelength 0.71075
_diffrn_reflns_av_R_equivalents 0.0232
_diffrn_reflns_av_sigmaI/netI 0.0356
_diffrn_reflns_limit_h_max 14
_diffrn_reflns_limit_h_min -14
_diffrn_reflns_limit_k_max 19
_diffrn_reflns_limit_k_min -16
_diffrn_reflns_limit_l_max 25
_diffrn_reflns_limit_l_min -21
_diffrn_reflns_number 14745
_diffrn_reflns_theta_full 27.48
_diffrn_reflns_theta_max 27.48
_diffrn_reflns_theta_min 3.12
_diffrn_source 'Sealed Tube'
_diffrn_source_current 40.0
_diffrn_source_power 2.0
_diffrn_source_voltage 50.0
_exptl_absorpt_coefficient_mu 0.582
_exptl_absorpt_correction_T_max 1.000
_exptl_absorpt_correction_T_min 0.800
_exptl_absorpt_correction_type multi-scan
_exptl_absorpt_process_details
;
CrystalClear-SM Expert 2.0 r7 (Rigaku, 2011)
;
_exptl_crystal_colour red
_exptl_crystal_density_diffrn 1.316
_exptl_crystal_density_method 'not measured'
_exptl_crystal_description block
_exptl_crystal_F_000 1312
_exptl_crystal_size_max 0.56
_exptl_crystal_size_mid 0.24
_exptl_crystal_size_min 0.20
_refine_diff_density_max 0.392
_refine_diff_density_min -0.295
_refine_diff_density_rms 0.059
_refine_ls_extinction_method none
_refine_ls_goodness_of_fit_ref 1.081
_refine_ls_hydrogen_treatment constr
_refine_ls_matrix_type full
_refine_ls_number_parameters 402
_refine_ls_number_reflns 6811
_refine_ls_number_restraints 0
_refine_ls_restrained_S_all 1.081
_refine_ls_R_factor_all 0.0371
_refine_ls_R_factor_gt 0.0353
_refine_ls_shift/su_max 0.001
_refine_ls_shift/su_mean 0.000
_refine_ls_structure_factor_coef Fsqd
_refine_ls_weighting_details 'calc w=1/[\s^2^(Fo^2^)+(0.0466P)^2^+1.4925P] where P=(Fo^2^+2Fc^2^)/3'
_refine_ls_weighting_scheme calc
_refine_ls_wR_factor_gt 0.0980
_refine_ls_wR_factor_ref 0.1009
_reflns_number_gt 6526
_reflns_number_total 6811
_reflns_threshold_expression >2\s(I)
_cod_data_source_file ol203415r_si_001.cif
_cod_data_source_block trans-6b
_cod_original_sg_symbol_H-M P21/n
_cod_database_code 1503608

loop_
_symmetry_equiv_pos_as_xyz
'x, y, z'
'-x+1/2, y+1/2, -z+1/2'
'-x, -y, -z'
'x-1/2, -y-1/2, z-1/2'

loop_
_atom_site_label
_atom_site_type_symbol
_atom_site_fract_x
_atom_site_fract_y
_atom_site_fract_z
_atom_site_U_iso_or_equiv
_atom_site_adp_type
_atom_site_occupancy
_atom_site_symmetry_multiplicity
_atom_site_calc_flag
_atom_site_refinement_flags
Co1 Co 0.584214(16) 0.754895(13) 0.240510(10) 0.01394(8) Uani 1 1 d .
C1 C 0.52134(12) 0.73442(10) 0.14595(8) 0.0141(3) Uani 1 1 d .
C2 C 0.64480(12) 0.77152(10) 0.14448(8) 0.0151(3) Uani 1 1 d .
C3 C 0.69165(11) 0.68786(10) 0.17599(7) 0.0145(3) Uani 1 1 d .
C4 C 0.56862(11) 0.64998(10) 0.17616(7) 0.0145(3) Uani 1 1 d .
C5 C 0.40542(13) 0.75629(9) 0.11082(8) 0.0154(3) Uani 1 1 d .
C6 C 0.39921(13) 0.75056(9) 0.03861(9) 0.0173(3) Uani 1 1 d .
C7 C 0.28631(14) 0.76240(11) 0.00698(9) 0.0214(3) Uani 1 1 d .
H7 H 0.2807 0.7586 -0.0418 0.026 Uiso 1 1 calc R
C8 C 0.18168(13) 0.77966(11) 0.04518(9) 0.0225(3) Uani 1 1 d .
H8 H 0.1058 0.7869 0.0226 0.027 Uiso 1 1 calc R
C9 C 0.18879(12) 0.78627(11) 0.11619(9) 0.0218(3) Uani 1 1 d .
H9 H 0.1179 0.7989 0.1424 0.026 Uiso 1 1 calc R
C10 C 0.29978(12) 0.77441(11) 0.14908(8) 0.0192(3) Uani 1 1 d .
H10 H 0.3043 0.7786 0.1979 0.023 Uiso 1 1 calc R
C11 C 0.50905(13) 0.72439(11) -0.00456(8) 0.0188(3) Uani 1 1 d .
H11 H 0.5830 0.7357 0.0241 0.023 Uiso 1 1 calc R
C12 C 0.50503(15) 0.62268(12) -0.02044(9) 0.0281(3) Uani 1 1 d .
H12A H 0.4969 0.5885 0.0227 0.042 Uiso 1 1 calc R
H12B H 0.5802 0.6047 -0.0438 0.042 Uiso 1 1 calc R
H12C H 0.4354 0.6097 -0.0504 0.042 Uiso 1 1 calc R
C13 C 0.52267(15) 0.77979(14) -0.07044(9) 0.0297(4) Uani 1 1 d .
H13A H 0.4526 0.7688 -0.1005 0.045 Uiso 1 1 calc R
H13B H 0.5972 0.7616 -0.0943 0.045 Uiso 1 1 calc R
H13C H 0.5269 0.8446 -0.0589 0.045 Uiso 1 1 calc R
C14 C 0.70016(13) 0.85263(10) 0.11472(7) 0.0172(3) Uani 1 1 d .
C15 C 0.62851(15) 0.92449(12) 0.09080(10) 0.0289(4) Uani 1 1 d .
H15 H 0.5427 0.9217 0.0955 0.035 Uiso 1 1 calc R
C16 C 0.68197(17) 0.99988(12) 0.06022(11) 0.0352(4) Uani 1 1 d .
H16 H 0.6324 1.0480 0.0437 0.042 Uiso 1 1 calc R
C17 C 0.80700(16) 1.00546(12) 0.05358(10) 0.0307(4) Uani 1 1 d .
H17 H 0.8432 1.0576 0.0332 0.037 Uiso 1 1 calc R
C18 C 0.87840(15) 0.93486(12) 0.07670(10) 0.0309(4) Uani 1 1 d .
H18 H 0.9642 0.9382 0.0721 0.037 Uiso 1 1 calc R
C19 C 0.82565(13) 0.85873(11) 0.10670(9) 0.0235(3) Uani 1 1 d .
H19 H 0.8758 0.8102 0.1219 0.028 Uiso 1 1 calc R
C20 C 0.81644(11) 0.65028(9) 0.18315(8) 0.0149(3) Uani 1 1 d .
C21 C 0.87547(12) 0.61451(10) 0.12476(8) 0.0175(3) Uani 1 1 d .
C22 C 0.99670(13) 0.58717(11) 0.13149(9) 0.0223(3) Uani 1 1 d .
H22 H 1.0383 0.5638 0.0924 0.027 Uiso 1 1 calc R
C23 C 1.05719(12) 0.59343(11) 0.19388(9) 0.0230(3) Uani 1 1 d .
H23 H 1.1400 0.5759 0.1969 0.028 Uiso 1 1 calc R
C24 C 0.99764(13) 0.62510(11) 0.25172(9) 0.0232(3) Uani 1 1 d .
H24 H 1.0384 0.6277 0.2948 0.028 Uiso 1 1 calc R
C25 C 0.87736(13) 0.65316(10) 0.24627(8) 0.0202(3) Uani 1 1 d .
H25 H 0.8361 0.6746 0.2861 0.024 Uiso 1 1 calc R
C26 C 0.81037(13) 0.60234(11) 0.05614(8) 0.0217(3) Uani 1 1 d .
H26 H 0.7259 0.6261 0.0618 0.026 Uiso 1 1 calc R
C27 C 0.80091(17) 0.50126(13) 0.03830(10) 0.0317(4) Uani 1 1 d .
H27A H 0.8826 0.4755 0.0339 0.048 Uiso 1 1 calc R
H27B H 0.7572 0.4941 -0.0054 0.048 Uiso 1 1 calc R
H27C H 0.7569 0.4695 0.0750 0.048 Uiso 1 1 calc R
C28 C 0.86953(18) 0.65528(14) -0.00287(9) 0.0337(4) Uani 1 1 d .
H28A H 0.8696 0.7203 0.0082 0.051 Uiso 1 1 calc R
H28B H 0.8236 0.6451 -0.0454 0.051 Uiso 1 1 calc R
H28C H 0.9533 0.6343 -0.0091 0.051 Uiso 1 1 calc R
C29 C 0.51753(12) 0.56056(10) 0.19020(7) 0.0160(3) Uani 1 1 d .
C30 C 0.58525(13) 0.49351(11) 0.22413(9) 0.0225(3) Uani 1 1 d .
H30 H 0.6649 0.5070 0.2399 0.027 Uiso 1 1 calc R
C31 C 0.53691(15) 0.40744(11) 0.23498(9) 0.0267(3) Uani 1 1 d .
H31 H 0.5840 0.3627 0.2580 0.032 Uiso 1 1 calc R
C32 C 0.42097(15) 0.38618(11) 0.21257(9) 0.0250(3) Uani 1 1 d .
H32 H 0.3885 0.3272 0.2200 0.030 Uiso 1 1 calc R
C33 C 0.35292(13) 0.45200(11) 0.17916(9) 0.0231(3) Uani 1 1 d .
H33 H 0.2732 0.4379 0.1638 0.028 Uiso 1 1 calc R
C34 C 0.39996(12) 0.53853(11) 0.16790(8) 0.0193(3) Uani 1 1 d .
H34 H 0.3522 0.5830 0.1450 0.023 Uiso 1 1 calc R
C41 C 0.47699(14) 0.74921(10) 0.32741(9) 0.0199(3) Uani 1 1 d .
C42 C 0.47264(13) 0.83893(11) 0.29893(8) 0.0215(3) Uani 1 1 d .
H42 H 0.4019 0.8692 0.2828 0.026 Uiso 1 1 calc R
C43 C 0.59196(14) 0.87464(11) 0.29892(8) 0.0234(3) Uani 1 1 d .
H43 H 0.6154 0.9331 0.2829 0.028 Uiso 1 1 calc R
C44 C 0.67078(14) 0.80738(11) 0.32716(8) 0.0229(3) Uani 1 1 d .
H44 H 0.7560 0.8135 0.3333 0.027 Uiso 1 1 calc R
C45 C 0.60095(14) 0.72986(12) 0.34455(8) 0.0204(3) Uani 1 1 d .
H45 H 0.6308 0.6750 0.3640 0.024 Uiso 1 1 calc R
C46 C 0.37210(13) 0.68828(11) 0.33356(8) 0.0210(3) Uani 1 1 d .
C47 C 0.30319(16) 0.54263(13) 0.36507(11) 0.0340(4) Uani 1 1 d .
H47A H 0.2407 0.5655 0.3966 0.051 Uiso 1 1 calc R
H47B H 0.3344 0.4845 0.3823 0.051 Uiso 1 1 calc R
H47C H 0.2679 0.5338 0.3192 0.051 Uiso 1 1 calc R
O1 O 0.26964(10) 0.70852(9) 0.31609(7) 0.0295(3) Uani 1 1 d .
O2 O 0.40156(10) 0.60762(8) 0.36090(6) 0.0274(3) Uani 1 1 d .

loop_
_atom_site_aniso_label
_atom_site_aniso_U_11
_atom_site_aniso_U_22
_atom_site_aniso_U_33
_atom_site_aniso_U_23
_atom_site_aniso_U_13
_atom_site_aniso_U_12
Co1 0.01252(11) 0.01633(12) 0.01296(12) -0.00138(7) -0.00008(8) 0.00203(6)
C1 0.0132(6) 0.0176(6) 0.0114(6) -0.0011(5) 0.0010(5) 0.0015(5)
C2 0.0134(6) 0.0175(6) 0.0144(7) -0.0011(6) -0.0005(5) 0.0015(5)
C3 0.0120(6) 0.0174(6) 0.0140(6) -0.0015(5) 0.0005(5) 0.0016(5)
C4 0.0121(6) 0.0187(7) 0.0126(6) -0.0011(5) 0.0010(5) 0.0017(5)
C5 0.0124(6) 0.0155(7) 0.0183(8) 0.0021(5) -0.0011(5) 0.0014(4)
C6 0.0148(7) 0.0182(7) 0.0189(8) 0.0018(5) -0.0004(6) -0.0009(5)
C7 0.0197(7) 0.0266(8) 0.0179(8) 0.0028(6) -0.0047(6) -0.0008(6)
C8 0.0150(6) 0.0246(8) 0.0280(8) 0.0060(7) -0.0060(6) 0.0006(6)
C9 0.0126(6) 0.0251(8) 0.0277(8) 0.0040(7) 0.0017(5) 0.0027(5)
C10 0.0156(6) 0.0243(7) 0.0176(7) 0.0020(6) 0.0014(5) 0.0030(5)
C11 0.0165(6) 0.0249(7) 0.0149(7) -0.0013(6) 0.0006(5) 0.0011(6)
C12 0.0300(8) 0.0279(9) 0.0264(8) -0.0050(7) 0.0054(6) 0.0007(6)
C13 0.0277(8) 0.0382(10) 0.0232(8) 0.0064(8) 0.0081(6) 0.0032(7)
C14 0.0191(6) 0.0170(7) 0.0155(7) -0.0012(5) 0.0007(5) -0.0007(5)
C15 0.0225(7) 0.0240(8) 0.0403(10) 0.0078(7) 0.0031(7) 0.0027(6)
C16 0.0363(9) 0.0224(8) 0.0470(11) 0.0116(8) 0.0008(8) 0.0037(7)
C17 0.0378(9) 0.0213(8) 0.0329(9) 0.0039(7) 0.0035(7) -0.0081(7)
C18 0.0235(7) 0.0292(9) 0.0401(10) 0.0034(8) 0.0021(7) -0.0090(6)
C19 0.0188(7) 0.0217(7) 0.0300(8) 0.0023(7) -0.0004(6) -0.0026(6)
C20 0.0104(6) 0.0138(6) 0.0205(7) 0.0007(5) 0.0002(5) 0.0000(5)
C21 0.0152(6) 0.0172(7) 0.0202(7) 0.0006(6) 0.0013(5) 0.0008(5)
C22 0.0166(6) 0.0259(8) 0.0246(8) 0.0000(6) 0.0044(6) 0.0034(6)
C23 0.0116(6) 0.0237(7) 0.0336(9) 0.0018(7) -0.0014(6) 0.0021(5)
C24 0.0173(7) 0.0254(8) 0.0270(8) -0.0014(7) -0.0074(6) 0.0015(6)
C25 0.0171(6) 0.0227(7) 0.0209(7) -0.0033(6) -0.0018(5) 0.0040(5)
C26 0.0178(6) 0.0281(8) 0.0192(7) -0.0032(6) 0.0008(5) 0.0058(6)
C27 0.0339(9) 0.0312(9) 0.0301(9) -0.0045(8) -0.0055(7) -0.0015(7)
C28 0.0424(10) 0.0374(10) 0.0215(8) 0.0026(8) -0.0007(7) -0.0017(8)
C29 0.0151(6) 0.0182(7) 0.0147(6) -0.0014(6) 0.0029(5) 0.0001(5)
C30 0.0206(7) 0.0215(7) 0.0253(8) 0.0021(7) -0.0019(6) 0.0003(6)
C31 0.0322(8) 0.0198(8) 0.0280(9) 0.0049(7) 0.0006(6) 0.0021(6)
C32 0.0324(8) 0.0193(7) 0.0233(8) -0.0018(6) 0.0092(6) -0.0070(6)
C33 0.0190(7) 0.0258(8) 0.0246(8) -0.0049(7) 0.0046(6) -0.0063(6)
C34 0.0150(6) 0.0224(7) 0.0206(7) -0.0008(6) 0.0016(5) -0.0008(5)
C41 0.0182(7) 0.0264(8) 0.0149(7) -0.0022(6) 0.0028(6) 0.0043(5)
C42 0.0220(7) 0.0233(7) 0.0191(7) -0.0056(6) 0.0031(5) 0.0077(6)
C43 0.0280(8) 0.0209(7) 0.0212(8) -0.0060(6) 0.0019(6) -0.0001(6)
C44 0.0220(7) 0.0290(8) 0.0177(7) -0.0075(6) -0.0032(5) 0.0001(6)
C45 0.0206(7) 0.0277(8) 0.0128(7) -0.0015(6) -0.0018(5) 0.0036(6)
C46 0.0186(7) 0.0289(8) 0.0154(7) 0.0017(6) 0.0040(5) 0.0045(6)
C47 0.0293(8) 0.0336(9) 0.0390(10) 0.0105(8) 0.0025(7) -0.0049(7)
O1 0.0169(5) 0.0399(7) 0.0318(7) 0.0090(6) 0.0033(4) 0.0051(5)
O2 0.0208(5) 0.0301(6) 0.0313(6) 0.0081(5) 0.0013(4) 0.0016(4)

loop_
_atom_type_symbol
_atom_type_description
_atom_type_scat_dispersion_real
_atom_type_scat_dispersion_imag
_atom_type_scat_source
C C 0.0033 0.0016 'International Tables Vol C Tables 4.2.6.8 and 6.1.1.4'
H H 0.0000 0.0000 'International Tables Vol C Tables 4.2.6.8 and 6.1.1.4'
O O 0.0106 0.0060 'International Tables Vol C Tables 4.2.6.8 and 6.1.1.4'
Co Co 0.3494 0.9721 'International Tables Vol C Tables 4.2.6.8 and 6.1.1.4'

loop_
_geom_angle_atom_site_label_1
_geom_angle_atom_site_label_2
_geom_angle_atom_site_label_3
_geom_angle
C1 Co1 C3 63.20(6)
C1 Co1 C4 43.35(5)
C3 Co1 C4 43.22(5)
C1 Co1 C2 43.22(5)
C3 Co1 C2 43.29(6)
C4 Co1 C2 62.50(6)
C1 Co1 C45 155.52(7)
C3 Co1 C45 118.43(6)
C4 Co1 C45 118.89(6)
C2 Co1 C45 155.17(6)
C1 Co1 C41 123.42(6)
C3 Co1 C41 146.90(6)
C4 Co1 C41 115.60(6)
C2 Co1 C41 164.05(6)
C45 Co1 C41 40.71(6)
C1 Co1 C42 112.86(6)
C3 Co1 C42 172.55(6)
C4 Co1 C42 138.70(6)
C2 Co1 C42 129.37(6)
C45 Co1 C42 67.96(6)
C41 Co1 C42 40.46(6)
C1 Co1 C44 164.41(7)
C3 Co1 C44 114.90(6)
C4 Co1 C44 146.41(6)
C2 Co1 C44 123.79(6)
C45 Co1 C44 39.99(7)
C41 Co1 C44 67.44(6)
C42 Co1 C44 67.01(6)
C1 Co1 C43 129.92(6)
C3 Co1 C43 137.24(6)
C4 Co1 C43 173.27(6)
C2 Co1 C43 112.86(6)
C45 Co1 C43 67.47(7)
C41 Co1 C43 67.35(6)
C42 Co1 C43 39.61(6)
C44 Co1 C43 39.90(6)
C2 C1 C4 89.66(11)
C2 C1 C5 135.16(13)
C4 C1 C5 132.23(12)
C2 C1 Co1 68.77(8)
C4 C1 Co1 68.64(8)
C5 C1 Co1 133.84(11)
C14 C2 C1 134.43(13)
C14 C2 C3 134.73(12)
C1 C2 C3 90.32(11)
C14 C2 Co1 127.58(11)
C1 C2 Co1 68.01(8)
C3 C2 Co1 68.01(8)
C4 C3 C2 89.71(10)
C4 C3 C20 135.45(13)
C2 C3 C20 132.46(12)
C4 C3 Co1 68.67(8)
C2 C3 Co1 68.70(8)
C20 C3 Co1 132.57(10)
C29 C4 C3 134.53(12)
C29 C4 C1 134.56(12)
C3 C4 C1 90.29(11)
C29 C4 Co1 127.99(10)
C3 C4 Co1 68.11(8)
C1 C4 Co1 68.01(8)
C6 C5 C10 119.86(13)
C6 C5 C1 119.15(13)
C10 C5 C1 120.73(14)
C7 C6 C5 118.27(14)
C7 C6 C11 119.81(14)
C5 C6 C11 121.72(13)
C8 C7 C6 121.65(15)
C8 C7 H7 119.2
C6 C7 H7 119.2
C9 C8 C7 119.74(13)
C9 C8 H8 120.1
C7 C8 H8 120.1
C8 C9 C10 119.88(14)
C8 C9 H9 120.1
C10 C9 H9 120.1
C9 C10 C5 120.61(14)
C9 C10 H10 119.7
C5 C10 H10 119.7
C6 C11 C13 113.91(13)
C6 C11 C12 109.63(13)
C13 C11 C12 110.94(14)
C6 C11 H11 107.4
C13 C11 H11 107.4
C12 C11 H11 107.4
C11 C12 H12A 109.5
C11 C12 H12B 109.5
H12A C12 H12B 109.5
C11 C12 H12C 109.5
H12A C12 H12C 109.5
H12B C12 H12C 109.5
C11 C13 H13A 109.5
C11 C13 H13B 109.5
H13A C13 H13B 109.5
C11 C13 H13C 109.5
H13A C13 H13C 109.5
H13B C13 H13C 109.5
C19 C14 C15 118.27(14)
C19 C14 C2 120.75(13)
C15 C14 C2 120.92(13)
C16 C15 C14 120.42(15)
C16 C15 H15 119.8
C14 C15 H15 119.8
C17 C16 C15 120.56(16)
C17 C16 H16 119.7
C15 C16 H16 119.7
C18 C17 C16 119.48(16)
C18 C17 H17 120.3
C16 C17 H17 120.3
C17 C18 C19 120.37(15)
C17 C18 H18 119.8
C19 C18 H18 119.8
C18 C19 C14 120.89(15)
C18 C19 H19 119.6
C14 C19 H19 119.6
C25 C20 C21 119.67(12)
C25 C20 C3 120.92(13)
C21 C20 C3 119.36(12)
C22 C21 C20 118.19(13)
C22 C21 C26 119.76(14)
C20 C21 C26 122.02(12)
C23 C22 C21 121.39(15)
C23 C22 H22 119.3
C21 C22 H22 119.3
C24 C23 C22 120.30(13)
C24 C23 H23 119.8
C22 C23 H23 119.9
C23 C24 C25 119.38(14)
C23 C24 H24 120.3
C25 C24 H24 120.3
C24 C25 C20 120.96(14)
C24 C25 H25 119.5
C20 C25 H25 119.5
C21 C26 C27 110.13(13)
C21 C26 C28 113.20(13)
C27 C26 C28 110.74(14)
C21 C26 H26 107.5
C27 C26 H26 107.5
C28 C26 H26 107.5
C26 C27 H27A 109.5
C26 C27 H27B 109.5
H27A C27 H27B 109.5
C26 C27 H27C 109.5
H27A C27 H27C 109.5
H27B C27 H27C 109.5
C26 C28 H28A 109.5
C26 C28 H28B 109.5
H28A C28 H28B 109.5
C26 C28 H28C 109.5
H28A C28 H28C 109.5
H28B C28 H28C 109.5
C30 C29 C34 118.25(14)
C30 C29 C4 121.23(12)
C34 C29 C4 120.49(13)
C31 C30 C29 120.60(14)
C31 C30 H30 119.7
C29 C30 H30 119.7
C32 C31 C30 120.76(15)
C32 C31 H31 119.6
C30 C31 H31 119.6
C31 C32 C33 119.19(14)
C31 C32 H32 120.4
C33 C32 H32 120.4
C32 C33 C34 120.77(14)
C32 C33 H33 119.6
C34 C33 H33 119.6
C33 C34 C29 120.42(14)
C33 C34 H34 119.8
C29 C34 H34 119.8
C42 C41 C45 107.73(14)
C42 C41 C46 124.64(14)
C45 C41 C46 127.55(14)
C42 C41 Co1 70.48(9)
C45 C41 Co1 69.64(9)
C46 C41 Co1 122.87(11)
C43 C42 C41 108.14(13)
C43 C42 Co1 70.84(9)
C41 C42 Co1 69.06(9)
C43 C42 H42 125.9
C41 C42 H42 125.9
Co1 C42 H42 125.7
C42 C43 C44 107.91(14)
C42 C43 Co1 69.55(9)
C44 C43 Co1 69.47(9)
C42 C43 H43 126.0
C44 C43 H43 126.0
Co1 C43 H43 126.5
C45 C44 C43 108.66(13)
C45 C44 Co1 69.22(8)
C43 C44 Co1 70.63(8)
C45 C44 H44 125.7
C43 C44 H44 125.7
Co1 C44 H44 126.1
C44 C45 C41 107.57(14)
C44 C45 Co1 70.79(9)
C41 C45 Co1 69.65(9)
C44 C45 H45 126.2
C41 C45 H45 126.2
Co1 C45 H45 124.9
O1 C46 O2 123.53(15)
O1 C46 C41 123.96(15)
O2 C46 C41 112.51(12)
O2 C47 H47A 109.5
O2 C47 H47B 109.5
H47A C47 H47B 109.5
O2 C47 H47C 109.5
H47A C47 H47C 109.5
H47B C47 H47C 109.5
C46 O2 C47 115.22(12)

loop_
_geom_bond_atom_site_label_1
_geom_bond_atom_site_label_2
_geom_bond_distance
Co1 C1 1.9838(14)
Co1 C3 1.9848(14)
Co1 C4 1.9925(14)
Co1 C2 1.9944(15)
Co1 C45 2.0603(16)
Co1 C41 2.0603(17)
Co1 C42 2.0793(15)
Co1 C44 2.0810(14)
Co1 C43 2.0963(16)
C1 C2 1.4651(19)
C1 C4 1.4687(19)
C1 C5 1.4822(18)
C2 C14 1.459(2)
C2 C3 1.4677(19)
C3 C4 1.4648(18)
C3 C20 1.4876(17)
C4 C29 1.456(2)
C5 C6 1.405(2)
C5 C10 1.406(2)
C6 C7 1.397(2)
C6 C11 1.521(2)
C7 C8 1.393(2)
C7 H7 0.9500
C8 C9 1.383(2)
C8 H8 0.9500
C9 C10 1.3895(19)
C9 H9 0.9500
C10 H10 0.9500
C11 C13 1.523(2)
C11 C12 1.528(2)
C11 H11 1.0000
C12 H12A 0.9800
C12 H12B 0.9800
C12 H12C 0.9800
C13 H13A 0.9800
C13 H13B 0.9800
C13 H13C 0.9800
C14 C19 1.393(2)
C14 C15 1.398(2)
C15 C16 1.389(2)
C15 H15 0.9500
C16 C17 1.385(3)
C16 H16 0.9500
C17 C18 1.378(3)
C17 H17 0.9500
C18 C19 1.389(2)
C18 H18 0.9500
C19 H19 0.9500
C20 C25 1.397(2)
C20 C21 1.408(2)
C21 C22 1.4002(19)
C21 C26 1.522(2)
C22 C23 1.385(2)
C22 H22 0.9500
C23 C24 1.381(2)
C23 H23 0.9500
C24 C25 1.3911(19)
C24 H24 0.9500
C25 H25 0.9500
C26 C27 1.530(2)
C26 C28 1.531(2)
C26 H26 1.0000
C27 H27A 0.9800
C27 H27B 0.9800
C27 H27C 0.9800
C28 H28A 0.9800
C28 H28B 0.9800
C28 H28C 0.9800
C29 C30 1.401(2)
C29 C34 1.4028(19)
C30 C31 1.389(2)
C30 H30 0.9500
C31 C32 1.384(2)
C31 H31 0.9500
C32 C33 1.385(2)
C32 H32 0.9500
C33 C34 1.392(2)
C33 H33 0.9500
C34 H34 0.9500
C41 C42 1.432(2)
C41 C45 1.433(2)
C41 C46 1.467(2)
C42 C43 1.415(2)
C42 H42 0.9500
C43 C44 1.425(2)
C43 H43 0.9500
C44 C45 1.416(2)
C44 H44 0.9500
C45 H45 0.9500
C46 O1 1.2150(18)
C46 O2 1.340(2)
C47 O2 1.447(2)
C47 H47A 0.9800
C47 H47B 0.9800
C47 H47C 0.9800
